data_4344130
loop_
_publ_author_name
'Niewa, R.'
'Zherebtsov, D.'
'Hu, Z.'

_publ_section_title
;
 Polymorphism of heptalithium nitridovanadate(V) Li7 (V N4)
;
_journal_name_full 'Inorganic Chemistry'
_journal_page_first 2538
_journal_page_last 2544
_journal_volume 42
_journal_year 2003
_chemical_formula_sum 'Li7 N4 V'
_chemical_name_systematic 'Li7 (V N4)'
_space_group_IT_number 218
_symmetry_space_group_name_Hall 'P -4n 2 3'
_symmetry_space_group_name_H-M 'P -4 3 n'
_cell_angle_alpha 90
_cell_angle_beta 90
_cell_angle_gamma 90
_cell_formula_units_Z 8
_cell_length_a 9.6064
_cell_length_b 9.6064
_cell_length_c 9.6064
_cell_volume 886.507
_citation_journal_id_ASTM INOCAJ
_cod_data_source_file Niewa_INOCAJ_2003_1836.cif
_cod_data_source_block Li7N4V1
_cod_original_cell_volume 886.5065
_cod_original_formula_sum 'Li7 N4 V1'
_cod_database_code 4344130

loop_
_symmetry_equiv_pos_as_xyz
x,y,z
y+1/2,-x+1/2,-z+1/2
-x,-y,z
-y+1/2,x+1/2,-z+1/2
x,-y,-z
-y+1/2,-x+1/2,z+1/2
-x,y,-z
y+1/2,x+1/2,z+1/2
z,x,y
x+1/2,-z+1/2,-y+1/2
-z,-x,y
-x+1/2,z+1/2,-y+1/2
z,-x,-y
-x+1/2,-z+1/2,y+1/2
-z,x,-y
x+1/2,z+1/2,y+1/2
y,z,x
y,-z,-x
-z+1/2,-y+1/2,x+1/2
-y,z,-x
z+1/2,y+1/2,x+1/2
-y,-z,x
-z+1/2,y+1/2,-x+1/2
z+1/2,-y+1/2,-x+1/2

loop_
_atom_site_label
_atom_site_type_symbol
_atom_site_fract_x
_atom_site_fract_y
_atom_site_fract_z
_atom_site_occupancy
_atom_site_U_iso_or_equiv
Li3 Li+1 0 0 0.5 1 0.0
Li2 Li+1 0.25 0 0.5 1 0.0
Li5 Li+1 0.028 0.244 0.243 1 0.0
Li1 Li+1 0.257 0.5 0.5 1 0.0
V1 V+5 0 0 0 1 0.0
N2 N-3 0.115 0.1384 0.3959 1 0.0
N1 N-3 0.3907 0.3907 0.3907 1 0.0
V2 V+5 0.25 0.5 0 1 0.0
Li4 Li+1 0.255 0.255 0.255 1 0.0
